data_7047090
loop_
_publ_author_name
'Apps, Samantha L.'
'White, Andrew J. P.'
'Miller, Philip W.'
'Long, Nicholas J.'

_publ_section_title
;
 Synthesis and reactivity of an N-triphos Mo(0) dinitrogen complex.
;
_journal_issue 33
_journal_name_full 'Dalton transactions (Cambridge, England : 2003)'
_journal_page_first 11386
_journal_page_last 11396
_journal_paper_doi 10.1039/c8dt02471e
_journal_volume 47
_journal_year 2018
_chemical_formula_moiety 'C64 H60 Mo N P5, 0.3(C6 H14), 0.2(C4 H8 O)'
_chemical_formula_sum 'C66.6 H65.8 Mo N O0.2 P5'
_chemical_formula_weight 1134.19
_space_group_crystal_system orthorhombic
_space_group_IT_number 61
_space_group_name_Hall '-P 2ac 2ab'
_space_group_name_H-M_alt 'P b c a'
_symmetry_space_group_name_Hall '-P 2ac 2ab'
_symmetry_space_group_name_H-M 'P b c a'
_atom_sites_solution_hydrogens mixed
_audit_creation_method SHELXL-2017/1
_audit_update_record
;
2018-02-20 deposited with the CCDC.
2018-07-23 downloaded from the CCDC.
;
_cell_angle_alpha 90
_cell_angle_beta 90
_cell_angle_gamma 90
_cell_formula_units_Z 8
_cell_length_a 23.2167(3)
_cell_length_b 18.8351(2)
_cell_length_c 25.8766(3)
_cell_measurement_reflns_used 7804
_cell_measurement_temperature 173(2)
_cell_measurement_theta_max 73.6650
_cell_measurement_theta_min 4.5450
_cell_volume 11315.5(2)
_computing_cell_refinement 'CrysAlisPro, Rigaku OD'
_computing_data_collection 'CrysAlisPro, Rigaku OD'
_computing_data_reduction 'CrysAlisPro, Rigaku OD'
_computing_molecular_graphics 'Bruker SHELXTL'
_computing_publication_material 'CIFTAB-2014 (Sheldrick, 2014)'
_computing_structure_refinement 'SHELXL-2017/1 (Sheldrick, 2017)'
_computing_structure_solution 'SHELXS-2014 (Sheldrick, 2014)'
_diffrn_ambient_temperature 173(2)
_diffrn_detector_area_resol_mean 10.4115
_diffrn_measured_fraction_theta_full 0.989
_diffrn_measured_fraction_theta_max 0.962
_diffrn_measurement_device_type 'Agilent Xcalibur PX Ultra A'
_diffrn_measurement_method 'omega scans'
_diffrn_radiation_type CuK\a
_diffrn_radiation_wavelength 1.54184
_diffrn_reflns_av_R_equivalents 0.0403
_diffrn_reflns_av_unetI/netI 0.0554
_diffrn_reflns_Laue_measured_fraction_full 0.989
_diffrn_reflns_Laue_measured_fraction_max 0.962
_diffrn_reflns_limit_h_max 24
_diffrn_reflns_limit_h_min -28
_diffrn_reflns_limit_k_max 22
_diffrn_reflns_limit_k_min -14
_diffrn_reflns_limit_l_max 28
_diffrn_reflns_limit_l_min -31
_diffrn_reflns_number 23664
_diffrn_reflns_point_group_measured_fraction_full 0.989
_diffrn_reflns_point_group_measured_fraction_max 0.962
_diffrn_reflns_theta_full 67.684
_diffrn_reflns_theta_max 73.910
_diffrn_reflns_theta_min 3.416
_diffrn_source 'Enhance Ultra (Cu) X-ray Source'
_exptl_absorpt_coefficient_mu 3.554
_exptl_absorpt_correction_T_max 0.944
_exptl_absorpt_correction_T_min 0.441
_exptl_absorpt_correction_type analytical
_exptl_absorpt_process_details
; 
CrysAlisPro 1.171.38.43 (Rigaku Oxford Diffraction, 2015) 
Analytical numeric absorption correction using a multifaceted crystal 
model based on expressions derived by R.C. Clark & J.S. Reid. 
(Clark, R. C. & Reid, J. S. (1995). Acta Cryst. A51, 887-897) 
Empirical absorption correction using spherical harmonics, 
implemented in SCALE3 ABSPACK scaling algorithm. 
;
_exptl_crystal_colour Red
_exptl_crystal_density_diffrn 1.332
_exptl_crystal_description needles
_exptl_crystal_F_000 4728
_exptl_crystal_size_max 0.57
_exptl_crystal_size_mid 0.05
_exptl_crystal_size_min 0.02
_refine_diff_density_max 0.414
_refine_diff_density_min -0.519
_refine_diff_density_rms 0.068
_refine_ls_extinction_method none
_refine_ls_goodness_of_fit_ref 1.031
_refine_ls_hydrogen_treatment mixed
_refine_ls_matrix_type full
_refine_ls_number_parameters 648
_refine_ls_number_reflns 11040
_refine_ls_number_restraints 0
_refine_ls_restrained_S_all 1.031
_refine_ls_R_factor_all 0.0550
_refine_ls_R_factor_gt 0.0390
_refine_ls_shift/su_max 0.003
_refine_ls_shift/su_mean 0.000
_refine_ls_structure_factor_coef Fsqd
_refine_ls_weighting_details 'w=1/[\s^2^(Fo^2^)+(0.0314P)^2^+5.6010P] where P=(Fo^2^+2Fc^2^)/3'
_refine_ls_weighting_scheme calc
_refine_ls_wR_factor_gt 0.0864
_refine_ls_wR_factor_ref 0.0930
_reflns_Friedel_coverage 0.000
_reflns_number_gt 8652
_reflns_number_total 11040
_reflns_threshold_expression 'I > 2\s(I)'
_cod_data_source_file c8dt02471e2.cif
_cod_data_source_block 4
_cod_depositor_comments 'Adding full bibliography for 7047089--7047092.cif.'
_cod_original_formula_sum 'C66.60 H65.80 Mo N O0.20 P5'
_cod_database_code 7047090
_shelx_shelxl_version_number 2017/1
_shelx_space_group_comment
; 
The symmetry employed for this shelxl refinement is uniquely defined 
by the following loop, which should always be used as a source of 
symmetry information in preference to the above space-group names. 
They are only intended as comments. 
;

loop_
_space_group_symop_operation_xyz
'x, y, z'
'-x+1/2, -y, z+1/2'
'-x, y+1/2, -z+1/2'
'x+1/2, -y+1/2, -z'
'-x, -y, -z'
'x-1/2, y, -z-1/2'
'x, -y-1/2, z-1/2'
'-x-1/2, y-1/2, z'

loop_
_atom_site_label
_atom_site_type_symbol
_atom_site_fract_x
_atom_site_fract_y
_atom_site_fract_z
_atom_site_U_iso_or_equiv
_atom_site_adp_type
_atom_site_occupancy
_atom_site_site_symmetry_order
_atom_site_calc_flag
_atom_site_refinement_flags_posn
_atom_site_refinement_flags_adp
Mo1 Mo 0.67912(2) 0.22902(2) 0.64318(2) 0.01794(6) Uani 1 1 d . .
H1 H 0.7371(15) 0.1839(18) 0.6255(14) 0.029(9) Uiso 1 1 d . .
H2 H 0.6203(18) 0.242(2) 0.6169(17) 0.049(12) Uiso 1 1 d . .
N1 N 0.68944(10) 0.42064(12) 0.63251(10) 0.0235(5) Uani 1 1 d . .
C2 C 0.68144(12) 0.39632(14) 0.57964(11) 0.0240(5) Uani 1 1 d . .
H2A H 0.707598 0.423935 0.557079 0.029 Uiso 1 1 calc R U
H2B H 0.641517 0.407746 0.569076 0.029 Uiso 1 1 calc R U
P3 P 0.69415(3) 0.29980(3) 0.56699(3) 0.02149(14) Uani 1 1 d . .
C4 C 0.74448(12) 0.40201(14) 0.65520(12) 0.0246(6) Uani 1 1 d . .
H4A H 0.752276 0.435711 0.683715 0.029 Uiso 1 1 calc R U
H4B H 0.774617 0.409512 0.628687 0.029 Uiso 1 1 calc R U
P5 P 0.75295(3) 0.30909(3) 0.68141(3) 0.02052(14) Uani 1 1 d . .
C6 C 0.63997(12) 0.41298(14) 0.66629(12) 0.0251(6) Uani 1 1 d . .
H6A H 0.606760 0.436707 0.649633 0.030 Uiso 1 1 calc R U
H6B H 0.648189 0.438902 0.698743 0.030 Uiso 1 1 calc R U
P7 P 0.61725(3) 0.31853(3) 0.68396(3) 0.02091(14) Uani 1 1 d . .
C8 C 0.64765(13) 0.29806(15) 0.50842(12) 0.0273(6) Uani 1 1 d . .
C9 C 0.59734(14) 0.25874(17) 0.50687(14) 0.0328(7) Uani 1 1 d . .
H9 H 0.589365 0.226011 0.533875 0.039 Uiso 1 1 calc R U
C10 C 0.55806(16) 0.2662(2) 0.46638(15) 0.0423(8) Uani 1 1 d . .
H10 H 0.523865 0.238547 0.465794 0.051 Uiso 1 1 calc R U
C11 C 0.56912(17) 0.3141(2) 0.42716(15) 0.0450(9) Uani 1 1 d . .
H11 H 0.542188 0.320099 0.399872 0.054 Uiso 1 1 calc R U
C12 C 0.61954(18) 0.3534(2) 0.42771(15) 0.0450(8) Uani 1 1 d . .
H12 H 0.627235 0.386207 0.400709 0.054 Uiso 1 1 calc R U
C13 C 0.65903(16) 0.34484(18) 0.46780(14) 0.0382(7) Uani 1 1 d . .
H13 H 0.693975 0.371072 0.467496 0.046 Uiso 1 1 calc R U
C14 C 0.76520(13) 0.29965(15) 0.53409(12) 0.0257(6) Uani 1 1 d . .
C15 C 0.78245(15) 0.23432(16) 0.51384(14) 0.0343(7) Uani 1 1 d . .
H15 H 0.757246 0.194724 0.516269 0.041 Uiso 1 1 calc R U
C16 C 0.83565(15) 0.22610(18) 0.49027(15) 0.0400(8) Uani 1 1 d . .
H16 H 0.846642 0.181190 0.476783 0.048 Uiso 1 1 calc R U
C17 C 0.87289(15) 0.28365(19) 0.48637(15) 0.0423(8) Uani 1 1 d . .
H17 H 0.909687 0.278071 0.470835 0.051 Uiso 1 1 calc R U
C18 C 0.85598(16) 0.34897(19) 0.50525(16) 0.0436(9) Uani 1 1 d . .
H18 H 0.880982 0.388666 0.502127 0.052 Uiso 1 1 calc R U
C19 C 0.80237(14) 0.35698(16) 0.52887(14) 0.0342(7) Uani 1 1 d . .
H19 H 0.791140 0.402235 0.541563 0.041 Uiso 1 1 calc R U
C20 C 0.83087(12) 0.29857(15) 0.66828(12) 0.0259(6) Uani 1 1 d . .
C21 C 0.85248(14) 0.24615(19) 0.63693(16) 0.0389(8) Uani 1 1 d . .
H21 H 0.827310 0.211455 0.622782 0.047 Uiso 1 1 calc R U
C22 C 0.91143(15) 0.2436(2) 0.62569(19) 0.0554(11) Uani 1 1 d . .
H22 H 0.926143 0.207212 0.603930 0.066 Uiso 1 1 calc R U
C23 C 0.94825(14) 0.2939(2) 0.64624(18) 0.0511(10) Uani 1 1 d . .
H23 H 0.988320 0.291716 0.638967 0.061 Uiso 1 1 calc R U
C24 C 0.92686(14) 0.3469(2) 0.67721(15) 0.0407(8) Uani 1 1 d . .
H24 H 0.952049 0.382013 0.690810 0.049 Uiso 1 1 calc R U
C25 C 0.86836(13) 0.34934(17) 0.68864(14) 0.0330(7) Uani 1 1 d . .
H25 H 0.853818 0.385751 0.710445 0.040 Uiso 1 1 calc R U
C26 C 0.75925(11) 0.32667(14) 0.75164(12) 0.0228(6) Uani 1 1 d . .
C27 C 0.78105(12) 0.27210(15) 0.78239(13) 0.0271(6) Uani 1 1 d . .
H27 H 0.793238 0.229156 0.766539 0.033 Uiso 1 1 calc R U
C28 C 0.78530(13) 0.27917(16) 0.83541(13) 0.0299(6) Uani 1 1 d . .
H28 H 0.799844 0.241005 0.855564 0.036 Uiso 1 1 calc R U
C29 C 0.76837(14) 0.34202(17) 0.85948(13) 0.0326(7) Uani 1 1 d . .
H29 H 0.771096 0.347051 0.895925 0.039 Uiso 1 1 calc R U
C30 C 0.74746(14) 0.39705(16) 0.82921(13) 0.0320(7) Uani 1 1 d . .
H30 H 0.736073 0.440304 0.845096 0.038 Uiso 1 1 calc R U
C31 C 0.74298(12) 0.38973(15) 0.77611(13) 0.0275(6) Uani 1 1 d . .
H31 H 0.728647 0.428087 0.756030 0.033 Uiso 1 1 calc R U
C32 C 0.60830(11) 0.33304(15) 0.75415(12) 0.0248(6) Uani 1 1 d . .
C33 C 0.63199(12) 0.28628(16) 0.78978(13) 0.0294(6) Uani 1 1 d . .
H33 H 0.651590 0.245065 0.778005 0.035 Uiso 1 1 calc R U
C34 C 0.62729(15) 0.2992(2) 0.84246(14) 0.0399(8) Uani 1 1 d . .
H34 H 0.643981 0.267136 0.866534 0.048 Uiso 1 1 calc R U
C35 C 0.59833(15) 0.3587(2) 0.85982(14) 0.0438(9) Uani 1 1 d . .
H35 H 0.594737 0.367092 0.895867 0.053 Uiso 1 1 calc R U
C36 C 0.57449(15) 0.40603(19) 0.82490(14) 0.0399(8) Uani 1 1 d . .
H36 H 0.555044 0.447201 0.836963 0.048 Uiso 1 1 calc R U
C37 C 0.57911(13) 0.39316(16) 0.77210(13) 0.0305(6) Uani 1 1 d . .
H37 H 0.562360 0.425330 0.748149 0.037 Uiso 1 1 calc R U
C38 C 0.54058(12) 0.32093(14) 0.66440(12) 0.0250(6) Uani 1 1 d . .
C39 C 0.49636(13) 0.30218(17) 0.69764(14) 0.0315(7) Uani 1 1 d . .
H39 H 0.504857 0.290509 0.732537 0.038 Uiso 1 1 calc R U
C40 C 0.43953(14) 0.3003(2) 0.68037(16) 0.0423(8) Uani 1 1 d . .
H40 H 0.409561 0.287455 0.703556 0.051 Uiso 1 1 calc R U
C41 C 0.42655(14) 0.3170(2) 0.62978(17) 0.0466(9) Uani 1 1 d . .
H41 H 0.387771 0.315644 0.618097 0.056 Uiso 1 1 calc R U
C42 C 0.47038(15) 0.33563(19) 0.59611(15) 0.0407(8) Uani 1 1 d . .
H42 H 0.461701 0.346823 0.561170 0.049 Uiso 1 1 calc R U
C43 C 0.52684(13) 0.33801(17) 0.61329(13) 0.0324(7) Uani 1 1 d . .
H43 H 0.556601 0.351406 0.590062 0.039 Uiso 1 1 calc R U
P51 P 0.67498(3) 0.12946(3) 0.70547(3) 0.02194(14) Uani 1 1 d . .
C52 C 0.67759(13) 0.05846(14) 0.65614(12) 0.0260(6) Uani 1 1 d . .
H52A H 0.716878 0.039544 0.650540 0.031 Uiso 1 1 calc R U
H52B H 0.650261 0.019283 0.663158 0.031 Uiso 1 1 calc R U
P53 P 0.65345(3) 0.11762(3) 0.60389(3) 0.02071(14) Uani 1 1 d . .
C54 C 0.73449(14) 0.10521(14) 0.74980(13) 0.0292(6) Uani 1 1 d . .
C55 C 0.78848(15) 0.09096(17) 0.72847(17) 0.0402(8) Uani 1 1 d . .
H55 H 0.793247 0.090144 0.692017 0.048 Uiso 1 1 calc R U
C56 C 0.83546(17) 0.07790(19) 0.7608(2) 0.0569(12) Uani 1 1 d . .
H56 H 0.871988 0.067230 0.746153 0.068 Uiso 1 1 calc R U
C57 C 0.8292(2) 0.08039(19) 0.8137(2) 0.0636(14) Uani 1 1 d . .
H57 H 0.861445 0.071649 0.835443 0.076 Uiso 1 1 calc R U
C58 C 0.7765(2) 0.0955(2) 0.83516(18) 0.0568(12) Uani 1 1 d . .
H58 H 0.772362 0.097387 0.871661 0.068 Uiso 1 1 calc R U
C59 C 0.72894(18) 0.10809(17) 0.80358(14) 0.0407(8) Uani 1 1 d . .
H59 H 0.692624 0.118677 0.818632 0.049 Uiso 1 1 calc R U
C60 C 0.61170(13) 0.09912(15) 0.74300(13) 0.0296(6) Uani 1 1 d . .
C61 C 0.56180(14) 0.13923(18) 0.74202(16) 0.0397(8) Uani 1 1 d . .
H61 H 0.561355 0.182925 0.723685 0.048 Uiso 1 1 calc R U
C62 C 0.51242(17) 0.1167(2) 0.7673(2) 0.0539(11) Uani 1 1 d . .
H62 H 0.478692 0.145265 0.766539 0.065 Uiso 1 1 calc R U
C63 C 0.51211(19) 0.0528(2) 0.79378(19) 0.0574(11) Uani 1 1 d . .
H63 H 0.478477 0.037587 0.811508 0.069 Uiso 1 1 calc R U
C64 C 0.56136(19) 0.0114(2) 0.79410(17) 0.0535(11) Uani 1 1 d . .
H64 H 0.561189 -0.032913 0.811579 0.064 Uiso 1 1 calc R U
C65 C 0.61100(16) 0.03405(18) 0.76915(15) 0.0390(8) Uani 1 1 d . .
H65 H 0.644608 0.005282 0.769817 0.047 Uiso 1 1 calc R U
C66 C 0.57903(13) 0.08650(15) 0.59326(12) 0.0257(6) Uani 1 1 d . .
C67 C 0.53226(13) 0.13121(16) 0.60139(13) 0.0309(7) Uani 1 1 d . .
H67 H 0.538532 0.178655 0.612517 0.037 Uiso 1 1 calc R U
C68 C 0.47635(14) 0.10703(19) 0.59337(16) 0.0412(8) Uani 1 1 d . .
H68 H 0.444702 0.138142 0.598706 0.049 Uiso 1 1 calc R U
C69 C 0.46670(15) 0.0380(2) 0.57771(15) 0.0445(9) Uani 1 1 d . .
H69 H 0.428526 0.021940 0.571589 0.053 Uiso 1 1 calc R U
C70 C 0.51267(16) -0.00754(19) 0.57095(15) 0.0426(8) Uani 1 1 d . .
H70 H 0.505962 -0.055249 0.560660 0.051 Uiso 1 1 calc R U
C71 C 0.56831(15) 0.01577(17) 0.57904(14) 0.0347(7) Uani 1 1 d . .
H71 H 0.599584 -0.016277 0.574966 0.042 Uiso 1 1 calc R U
C72 C 0.68890(12) 0.08167(13) 0.54555(12) 0.0234(6) Uani 1 1 d . .
C73 C 0.66103(13) 0.07417(16) 0.49841(12) 0.0299(6) Uani 1 1 d . .
H73 H 0.621395 0.086180 0.495772 0.036 Uiso 1 1 calc R U
C74 C 0.69004(16) 0.04938(19) 0.45495(14) 0.0387(7) Uani 1 1 d . .
H74 H 0.670145 0.044296 0.423083 0.046 Uiso 1 1 calc R U
C75 C 0.74804(15) 0.03209(17) 0.45816(13) 0.0358(7) Uani 1 1 d . .
H75 H 0.767859 0.014572 0.428685 0.043 Uiso 1 1 calc R U
C76 C 0.77670(14) 0.04051(15) 0.50443(13) 0.0303(6) Uani 1 1 d . .
H76 H 0.816562 0.029566 0.506664 0.036 Uiso 1 1 calc R U
C77 C 0.74748(13) 0.06495(14) 0.54785(13) 0.0274(6) Uani 1 1 d . .
H77 H 0.767656 0.070365 0.579543 0.033 Uiso 1 1 calc R U

loop_
_atom_site_aniso_label
_atom_site_aniso_U_11
_atom_site_aniso_U_22
_atom_site_aniso_U_33
_atom_site_aniso_U_23
_atom_site_aniso_U_13
_atom_site_aniso_U_12
Mo1 0.01750(10) 0.01442(9) 0.02190(11) 0.00014(8) 0.00082(8) -0.00109(7)
N1 0.0255(11) 0.0188(10) 0.0263(13) 0.0015(9) 0.0040(10) -0.0007(9)
C2 0.0284(13) 0.0194(12) 0.0242(14) 0.0003(10) 0.0035(12) 0.0001(10)
P3 0.0240(3) 0.0174(3) 0.0230(3) 0.0009(3) 0.0022(3) -0.0013(2)
C4 0.0251(13) 0.0203(12) 0.0283(15) 0.0003(11) 0.0035(12) -0.0053(10)
P5 0.0184(3) 0.0183(3) 0.0249(3) -0.0016(3) 0.0017(3) -0.0022(2)
C6 0.0252(13) 0.0185(12) 0.0314(15) -0.0011(11) 0.0057(12) 0.0006(10)
P7 0.0186(3) 0.0196(3) 0.0245(4) -0.0015(3) 0.0010(3) -0.0001(2)
C8 0.0331(14) 0.0233(13) 0.0256(15) -0.0021(11) 0.0012(13) 0.0020(11)
C9 0.0330(15) 0.0318(15) 0.0337(17) -0.0031(13) -0.0037(14) -0.0004(12)
C10 0.0409(18) 0.050(2) 0.0364(19) -0.0089(16) -0.0063(16) 0.0005(16)
C11 0.049(2) 0.051(2) 0.0351(19) -0.0044(16) -0.0134(17) 0.0099(17)
C12 0.064(2) 0.0425(18) 0.0288(17) 0.0072(15) -0.0075(17) 0.0039(17)
C13 0.0487(19) 0.0349(16) 0.0311(17) 0.0017(14) -0.0035(15) -0.0020(14)
C14 0.0288(14) 0.0240(13) 0.0244(14) 0.0015(11) 0.0041(12) -0.0003(11)
C15 0.0390(16) 0.0247(14) 0.0393(18) -0.0016(13) 0.0109(15) -0.0036(13)
C16 0.0424(18) 0.0309(15) 0.047(2) -0.0038(15) 0.0210(16) 0.0023(14)
C17 0.0351(16) 0.0453(19) 0.046(2) -0.0041(16) 0.0196(16) -0.0018(14)
C18 0.0407(18) 0.0384(17) 0.052(2) -0.0032(16) 0.0196(18) -0.0124(15)
C19 0.0378(16) 0.0264(14) 0.0384(18) -0.0037(13) 0.0120(15) -0.0053(12)
C20 0.0211(13) 0.0262(13) 0.0304(15) -0.0013(12) 0.0007(12) -0.0010(11)
C21 0.0248(14) 0.0415(17) 0.050(2) -0.0132(16) 0.0058(15) -0.0037(13)
C22 0.0276(17) 0.068(3) 0.071(3) -0.032(2) 0.0071(18) 0.0030(17)
C23 0.0192(14) 0.070(3) 0.065(3) -0.016(2) 0.0086(17) -0.0032(15)
C24 0.0247(15) 0.052(2) 0.045(2) -0.0021(17) -0.0019(15) -0.0116(14)
C25 0.0253(14) 0.0357(16) 0.0381(18) -0.0056(14) 0.0006(14) -0.0030(12)
C26 0.0182(12) 0.0239(12) 0.0263(15) -0.0038(11) 0.0023(11) -0.0037(10)
C27 0.0249(13) 0.0221(12) 0.0344(16) -0.0030(12) -0.0002(12) -0.0019(11)
C28 0.0320(15) 0.0280(14) 0.0298(16) 0.0011(12) -0.0055(13) -0.0007(12)
C29 0.0349(15) 0.0350(15) 0.0279(16) -0.0037(13) -0.0047(14) -0.0011(13)
C30 0.0347(15) 0.0282(14) 0.0332(17) -0.0071(13) 0.0040(14) 0.0009(12)
C31 0.0266(13) 0.0242(13) 0.0318(16) -0.0035(12) 0.0014(13) -0.0002(11)
C32 0.0200(12) 0.0279(13) 0.0265(15) -0.0043(12) 0.0000(11) -0.0055(10)
C33 0.0223(13) 0.0349(15) 0.0309(16) 0.0013(13) 0.0021(12) -0.0070(11)
C34 0.0330(16) 0.056(2) 0.0308(18) 0.0070(16) 0.0003(14) -0.0161(15)
C35 0.0385(17) 0.064(2) 0.0286(17) -0.0098(17) 0.0082(15) -0.0213(17)
C36 0.0345(16) 0.0463(18) 0.039(2) -0.0194(16) 0.0141(15) -0.0142(14)
C37 0.0245(13) 0.0335(15) 0.0334(17) -0.0047(13) 0.0026(13) -0.0028(12)
C38 0.0220(13) 0.0222(12) 0.0309(15) -0.0036(11) 0.0030(12) 0.0023(10)
C39 0.0242(14) 0.0350(15) 0.0353(17) -0.0041(13) 0.0017(13) -0.0015(12)
C40 0.0230(14) 0.058(2) 0.046(2) -0.0097(18) 0.0051(15) -0.0057(14)
C41 0.0210(15) 0.065(2) 0.054(2) -0.0086(19) -0.0075(16) 0.0022(15)
C42 0.0331(16) 0.0495(19) 0.039(2) -0.0004(16) -0.0111(15) 0.0020(15)
C43 0.0269(14) 0.0367(16) 0.0335(17) -0.0006(13) -0.0010(13) 0.0021(12)
P51 0.0241(3) 0.0174(3) 0.0243(3) 0.0017(2) 0.0004(3) -0.0016(2)
C52 0.0327(14) 0.0160(11) 0.0293(15) 0.0033(10) 0.0006(13) 0.0001(11)
P53 0.0211(3) 0.0165(3) 0.0244(3) -0.0006(3) -0.0006(3) -0.0019(2)
C54 0.0378(16) 0.0170(12) 0.0330(16) 0.0045(11) -0.0097(14) -0.0034(11)
C55 0.0349(17) 0.0290(15) 0.057(2) -0.0072(15) -0.0095(17) 0.0002(13)
C56 0.043(2) 0.0336(18) 0.094(4) -0.008(2) -0.029(2) 0.0070(15)
C57 0.072(3) 0.0303(17) 0.088(4) 0.004(2) -0.055(3) -0.0022(18)
C58 0.088(3) 0.0358(18) 0.046(2) 0.0156(17) -0.033(2) -0.014(2)
C59 0.058(2) 0.0310(15) 0.0328(18) 0.0080(14) -0.0097(17) -0.0132(15)
C60 0.0333(15) 0.0253(14) 0.0302(16) -0.0010(12) 0.0031(13) -0.0092(11)
C61 0.0344(16) 0.0324(16) 0.052(2) 0.0003(15) 0.0078(16) -0.0072(13)
C62 0.0367(18) 0.050(2) 0.075(3) 0.003(2) 0.015(2) -0.0066(16)
C63 0.053(2) 0.057(2) 0.062(3) 0.001(2) 0.022(2) -0.024(2)
C64 0.069(3) 0.0379(19) 0.054(2) 0.0089(17) 0.015(2) -0.0237(19)
C65 0.0456(18) 0.0316(16) 0.0398(19) 0.0073(14) 0.0089(16) -0.0054(14)
C66 0.0283(14) 0.0248(13) 0.0240(14) 0.0011(11) -0.0011(12) -0.0066(11)
C67 0.0261(14) 0.0282(14) 0.0385(18) 0.0058(13) 0.0007(14) -0.0043(11)
C68 0.0269(15) 0.0453(19) 0.051(2) 0.0132(17) -0.0049(16) -0.0071(14)
C69 0.0324(16) 0.058(2) 0.043(2) 0.0163(17) -0.0091(16) -0.0250(16)
C70 0.047(2) 0.0426(18) 0.0382(19) -0.0049(15) 0.0014(16) -0.0251(16)
C71 0.0377(16) 0.0292(15) 0.0372(18) -0.0048(13) 0.0036(15) -0.0082(13)
C72 0.0268(13) 0.0146(11) 0.0288(15) 0.0016(10) -0.0005(12) -0.0036(10)
C73 0.0288(14) 0.0342(15) 0.0267(15) 0.0023(12) 0.0036(13) -0.0023(12)
C74 0.0439(18) 0.0453(18) 0.0268(16) -0.0006(14) 0.0004(15) -0.0014(15)
C75 0.0459(18) 0.0322(15) 0.0294(16) 0.0032(13) 0.0124(15) 0.0046(14)
C76 0.0335(15) 0.0215(13) 0.0360(17) 0.0035(12) 0.0105(14) 0.0057(11)
C77 0.0318(14) 0.0218(13) 0.0285(15) 0.0032(11) -0.0007(13) 0.0003(11)

loop_
_atom_type_symbol
_atom_type_description
_atom_type_scat_dispersion_real
_atom_type_scat_dispersion_imag
_atom_type_scat_source
C C 0.0181 0.0091 'International Tables Vol C Tables 4.2.6.8 and 6.1.1.4'
H H 0.0000 0.0000 'International Tables Vol C Tables 4.2.6.8 and 6.1.1.4'
Mo Mo -0.0483 2.7339 'International Tables Vol C Tables 4.2.6.8 and 6.1.1.4'
N N 0.0311 0.0180 'International Tables Vol C Tables 4.2.6.8 and 6.1.1.4'
P P 0.2955 0.4335 'International Tables Vol C Tables 4.2.6.8 and 6.1.1.4'
O O 0.0492 0.0322 'International Tables Vol C Tables 4.2.6.8 and 6.1.1.4'

loop_
_geom_angle_atom_site_label_1
_geom_angle_atom_site_label_2
_geom_angle_atom_site_label_3
_geom_angle
P3 Mo1 P53 99.96(3)
P3 Mo1 P7 93.25(2)
P53 Mo1 P7 129.48(2)
P3 Mo1 P51 163.63(2)
P53 Mo1 P51 66.72(2)
P7 Mo1 P51 102.58(2)
P3 Mo1 P5 83.68(2)
P53 Mo1 P5 150.11(2)
P7 Mo1 P5 79.39(2)
P51 Mo1 P5 103.12(2)
C4 N1 C6 115.5(2)
C4 N1 C2 114.7(2)
C6 N1 C2 115.7(2)
N1 C2 P3 116.77(19)
C14 P3 C8 98.16(14)
C14 P3 C2 102.82(13)
C8 P3 C2 93.91(13)
C14 P3 Mo1 120.26(10)
C8 P3 Mo1 125.00(10)
C2 P3 Mo1 111.86(9)
N1 C4 P5 117.51(18)
C20 P5 C26 97.00(13)
C20 P5 C4 97.76(13)
C26 P5 C4 101.24(13)
C20 P5 Mo1 122.37(10)
C26 P5 Mo1 123.55(9)
C4 P5 Mo1 110.33(9)
N1 C6 P7 117.09(18)
C32 P7 C38 99.03(13)
C32 P7 C6 97.38(13)
C38 P7 C6 100.21(13)
C32 P7 Mo1 126.16(10)
C38 P7 Mo1 117.54(9)
C6 P7 Mo1 112.03(9)
C9 C8 C13 118.4(3)
C9 C8 P3 121.5(2)
C13 C8 P3 119.5(2)
C8 C9 C10 121.3(3)
C11 C10 C9 119.7(3)
C10 C11 C12 119.9(3)
C11 C12 C13 120.1(3)
C12 C13 C8 120.6(3)
C19 C14 C15 118.1(3)
C19 C14 P3 126.5(2)
C15 C14 P3 115.4(2)
C16 C15 C14 121.3(3)
C15 C16 C17 119.9(3)
C18 C17 C16 119.5(3)
C17 C18 C19 120.3(3)
C14 C19 C18 120.9(3)
C21 C20 C25 119.2(3)
C21 C20 P5 122.9(2)
C25 C20 P5 117.8(2)
C20 C21 C22 120.3(3)
C23 C22 C21 120.1(4)
C24 C23 C22 120.0(3)
C23 C24 C25 120.0(3)
C24 C25 C20 120.4(3)
C27 C26 C31 117.8(3)
C27 C26 P5 117.2(2)
C31 C26 P5 125.1(2)
C28 C27 C26 121.4(3)
C27 C28 C29 120.3(3)
C30 C29 C28 118.8(3)
C31 C30 C29 120.8(3)
C30 C31 C26 120.9(3)
C33 C32 C37 119.0(3)
C33 C32 P7 120.9(2)
C37 C32 P7 120.0(2)
C32 C33 C34 120.6(3)
C35 C34 C33 119.9(3)
C34 C35 C36 120.3(3)
C35 C36 C37 119.8(3)
C36 C37 C32 120.3(3)
C39 C38 C43 118.5(3)
C39 C38 P7 122.5(2)
C43 C38 P7 118.9(2)
C38 C39 C40 120.6(3)
C41 C40 C39 120.4(3)
C40 C41 C42 119.6(3)
C41 C42 C43 120.1(4)
C42 C43 C38 120.8(3)
C52 P51 C60 99.49(13)
C52 P51 C54 102.99(14)
C60 P51 C54 101.01(15)
C52 P51 Mo1 95.57(9)
C60 P51 Mo1 127.32(11)
C54 P51 Mo1 124.13(10)
C52 P51 P53 43.15(9)
C60 P51 P53 109.88(11)
C54 P51 P53 136.42(11)
Mo1 P51 P53 55.42(2)
P53 C52 P51 93.40(12)
C52 P53 C66 101.67(13)
C52 P53 C72 104.05(13)
C66 P53 C72 100.30(13)
C52 P53 Mo1 98.18(9)
C66 P53 Mo1 124.88(10)
C72 P53 Mo1 123.67(8)
C52 P53 P51 43.45(9)
C66 P53 P51 110.28(10)
C72 P53 P51 138.35(10)
Mo1 P53 P51 57.86(2)
C55 C54 C59 118.9(3)
C55 C54 P51 118.2(3)
C59 C54 P51 122.5(3)
C54 C55 C56 119.9(4)
C57 C56 C55 120.5(4)
C58 C57 C56 120.1(4)
C57 C58 C59 120.3(4)
C58 C59 C54 120.3(4)
C61 C60 C65 118.5(3)
C61 C60 P51 119.1(2)
C65 C60 P51 122.2(3)
C60 C61 C62 121.1(3)
C63 C62 C61 120.2(4)
C64 C63 C62 119.2(4)
C63 C64 C65 120.7(4)
C64 C65 C60 120.2(4)
C67 C66 C71 118.4(3)
C67 C66 P53 121.1(2)
C71 C66 P53 120.4(2)
C66 C67 C68 120.5(3)
C69 C68 C67 120.3(3)
C68 C69 C70 119.8(3)
C71 C70 C69 120.4(3)
C70 C71 C66 120.5(3)
C73 C72 C77 117.9(3)
C73 C72 P53 123.2(2)
C77 C72 P53 118.8(2)
C72 C73 C74 121.2(3)
C75 C74 C73 120.0(3)
C76 C75 C74 119.5(3)
C75 C76 C77 120.3(3)
C76 C77 C72 121.0(3)

loop_
_geom_bond_atom_site_label_1
_geom_bond_atom_site_label_2
_geom_bond_distance
Mo1 P3 2.4053(7)
Mo1 P53 2.4065(7)
Mo1 P7 2.4533(7)
Mo1 P51 2.4748(7)
Mo1 P5 2.4881(7)
N1 C4 1.449(4)
N1 C6 1.451(4)
N1 C2 1.455(4)
C2 P3 1.871(3)
P3 C14 1.856(3)
P3 C8 1.861(3)
C4 P5 1.887(3)
P5 C20 1.851(3)
P5 C26 1.853(3)
C6 P7 1.911(3)
P7 C32 1.849(3)
P7 C38 1.851(3)
C8 C9 1.384(4)
C8 C13 1.397(5)
C9 C10 1.396(5)
C10 C11 1.382(6)
C11 C12 1.385(6)
C12 C13 1.394(5)
C14 C19 1.389(4)
C14 C15 1.396(4)
C15 C16 1.386(5)
C16 C17 1.390(5)
C17 C18 1.381(5)
C18 C19 1.395(5)
C20 C21 1.373(5)
C20 C25 1.396(4)
C21 C22 1.400(5)
C22 C23 1.382(6)
C23 C24 1.374(6)
C24 C25 1.391(5)
C26 C27 1.395(4)
C26 C31 1.398(4)
C27 C28 1.382(4)
C28 C29 1.394(5)
C29 C30 1.387(5)
C30 C31 1.385(4)
C32 C33 1.388(4)
C32 C37 1.399(4)
C33 C34 1.389(5)
C34 C35 1.382(6)
C35 C36 1.385(6)
C36 C37 1.392(5)
C38 C39 1.385(4)
C38 C43 1.398(5)
C39 C40 1.394(5)
C40 C41 1.380(6)
C41 C42 1.385(6)
C42 C43 1.385(5)
P51 C52 1.850(3)
P51 C60 1.851(3)
P51 C54 1.853(3)
P51 P53 2.6849(10)
C52 P53 1.839(3)
P53 C66 1.845(3)
P53 C72 1.848(3)
C54 C55 1.396(5)
C54 C59 1.399(5)
C55 C56 1.396(5)
C56 C57 1.379(7)
C57 C58 1.375(8)
C58 C59 1.393(6)
C60 C61 1.383(5)
C60 C65 1.400(5)
C61 C62 1.387(5)
C62 C63 1.384(6)
C63 C64 1.384(6)
C64 C65 1.388(5)
C66 C67 1.390(4)
C66 C71 1.404(4)
C67 C68 1.391(4)
C68 C69 1.379(5)
C69 C70 1.381(6)
C70 C71 1.380(5)
C72 C73 1.388(4)
C72 C77 1.397(4)
C73 C74 1.392(5)
C74 C75 1.388(5)
C75 C76 1.379(5)
C76 C77 1.391(4)
